data_7111630
loop_
_publ_author_name
'Suzuki, Takanori'
'Wada, Kazuhisa'
'Ishigaki, Yusuke'
'Yoshimoto, Yasuyo'
'Ohta, Eisuke'
'Kawai, Hidetoshi'
'Fujiwara, Kenshu'

_publ_section_title
;
 Drastic change in racemization barrier upon redox reactions: novel
 chiral-memory units based on dynamic redox systems
;
_journal_issue 23
_journal_name_full 'Chemical Communications'
_journal_page_first 4100
_journal_page_last 4102
_journal_paper_doi 10.1039/c0cc00026d
_journal_volume 46
_journal_year 2010
_chemical_formula_moiety 'C44 H38 O5 '
_chemical_formula_sum 'C44 H38 O5'
_chemical_formula_weight 646.78
_space_group_IT_number 14
_symmetry_cell_setting monoclinic
_symmetry_Int_Tables_number 14
_symmetry_space_group_name_Hall '-P 2yn'
_symmetry_space_group_name_H-M 'P 1 21/n 1'
_cell_angle_alpha 90.0000(9)
_cell_angle_beta 94.0081(9)
_cell_angle_gamma 90.0000(9)
_cell_formula_units_Z 4
_cell_length_a 12.331(2)
_cell_length_b 20.121(4)
_cell_length_c 13.178(2)
_cell_measurement_reflns_used 9058
_cell_measurement_temperature 153.1
_cell_measurement_theta_max 27.5
_cell_measurement_theta_min 3.1
_cell_volume 3261.6(10)
_computing_cell_refinement CRYSTALCLEAR
_computing_data_collection CRYSTALCLEAR
_computing_data_reduction 'teXsan Ver. 1.11'
_computing_publication_material 'teXsan Ver. 1.11'
_computing_structure_refinement 'teXsan Ver. 1.10'
_computing_structure_solution SIR92
_diffrn_detector_area_resol_mean 14.71
_diffrn_measured_fraction_theta_full 3.5488
_diffrn_measured_fraction_theta_max 3.5488
_diffrn_measurement_device_type 'Rigaku/MSC Mercury CCD'
_diffrn_measurement_method \w
_diffrn_radiation_type 'Mo K\a'
_diffrn_radiation_wavelength 0.7107
_diffrn_reflns_av_R_equivalents 0.028
_diffrn_reflns_limit_h_max 15
_diffrn_reflns_limit_h_min -15
_diffrn_reflns_limit_k_max 18
_diffrn_reflns_limit_k_min -26
_diffrn_reflns_limit_l_max 15
_diffrn_reflns_limit_l_min -17
_diffrn_reflns_number 27000
_diffrn_reflns_theta_full 27.49
_diffrn_reflns_theta_max 27.49
_exptl_absorpt_coefficient_mu 0.085
_exptl_absorpt_correction_T_max 0.992
_exptl_absorpt_correction_T_min 0.992
_exptl_absorpt_correction_type none
_exptl_absorpt_process_details none
_exptl_crystal_colour Colorless
_exptl_crystal_density_diffrn 1.317
_exptl_crystal_density_method 'not measured'
_exptl_crystal_description Platelet
_exptl_crystal_size_max 0.300
_exptl_crystal_size_mid 0.200
_exptl_crystal_size_min 0.100
_refine_diff_density_max 0.32
_refine_diff_density_min -0.29
_refine_ls_extinction_method none
_refine_ls_goodness_of_fit_ref 0.669
_refine_ls_hydrogen_treatment noref
_refine_ls_number_parameters 442
_refine_ls_number_reflns 7269
_refine_ls_R_factor_gt 0.0362
_refine_ls_shift/su_max 0.0005
_refine_ls_structure_factor_coef Fsqd
_refine_ls_weighting_details 'w = 1/[\s^2^(Fo^2^) + (0.05000(Max(Fo^2^,0) + 2Fc^2^)/3)^2^]'
_refine_ls_weighting_scheme calc
_refine_ls_wR_factor_ref 0.0948
_reflns_number_gt 4304
_reflns_number_total 7479
_reflns_threshold_expression F^2^>2.0\s(F^2^)
_cod_data_source_file c0cc00026dsup1.cif
_cod_data_source_block 081203r
_cod_original_formula_sum 'C44 H38 O5 '
_cod_database_code 7111630

loop_
_symmetry_equiv_pos_as_xyz
x,y,z
1/2-x,1/2+y,1/2-z
-x,-y,-z
1/2+x,1/2-y,1/2+z

loop_
_atom_site_label
_atom_site_type_symbol
_atom_site_fract_x
_atom_site_fract_y
_atom_site_fract_z
_atom_site_U_iso_or_equiv
_atom_site_adp_type
_atom_site_occupancy
_atom_site_calc_flag
O(1) O 0.55149(9) 0.04019(6) 0.36995(8) 0.0308(3) Uani 1.00 d
O(2) O 1.01110(9) 0.34919(6) 0.65862(8) 0.0268(3) Uani 1.00 d
O(3) O 0.77061(9) -0.02968(5) 0.99067(8) 0.0262(3) Uani 1.00 d
O(4) O 0.10393(9) 0.16024(6) 0.83145(9) 0.0292(3) Uani 1.00 d
O(5) O 0.5148(1) 0.47994(6) 0.85789(10) 0.0445(4) Uani 1.00 d
C(1) C 0.5147(1) 0.33533(7) 0.7547(1) 0.0201(4) Uani 1.00 d
C(2) C 0.5195(1) 0.28771(7) 0.6775(1) 0.0187(4) Uani 1.00 d
C(3) C 0.4619(1) 0.29976(8) 0.5847(1) 0.0236(4) Uani 1.00 d
C(4) C 0.3966(1) 0.35577(8) 0.5704(1) 0.0265(4) Uani 1.00 d
C(5) C 0.3866(1) 0.40002(8) 0.6487(1) 0.0266(4) Uani 1.00 d
C(6) C 0.4452(1) 0.39034(8) 0.7420(1) 0.0241(4) Uani 1.00 d
C(7) C 0.5788(1) 0.32430(7) 0.8523(1) 0.0197(4) Uani 1.00 d
C(8) C 0.5984(1) 0.25894(7) 0.8857(1) 0.0182(4) Uani 1.00 d
C(9) C 0.6499(1) 0.24915(8) 0.9821(1) 0.0212(4) Uani 1.00 d
C(10) C 0.6840(1) 0.30277(8) 1.0426(1) 0.0256(4) Uani 1.00 d
C(11) C 0.6708(1) 0.36674(8) 1.0068(1) 0.0272(5) Uani 1.00 d
C(12) C 0.6192(1) 0.37843(8) 0.9112(1) 0.0248(4) Uani 1.00 d
C(13) C 0.5953(1) 0.22714(7) 0.7006(1) 0.0181(4) Uani 1.00 d
C(14) C 0.5812(1) 0.17403(7) 0.6152(1) 0.0191(4) Uani 1.00 d
C(15) C 0.4791(1) 0.15229(8) 0.5763(1) 0.0222(4) Uani 1.00 d
C(16) C 0.4651(1) 0.10749(8) 0.4962(1) 0.0239(4) Uani 1.00 d
C(17) C 0.5548(1) 0.08246(8) 0.4515(1) 0.0233(4) Uani 1.00 d
C(18) C 0.6579(1) 0.10253(8) 0.4893(1) 0.0233(4) Uani 1.00 d
C(19) C 0.6702(1) 0.14751(8) 0.5685(1) 0.0211(4) Uani 1.00 d
C(20) C 0.4462(2) 0.02569(8) 0.3215(1) 0.0332(5) Uani 1.00 d
C(21) C 0.7119(1) 0.25730(7) 0.6992(1) 0.0187(4) Uani 1.00 d
C(22) C 0.7983(1) 0.24973(8) 0.7721(1) 0.0197(4) Uani 1.00 d
C(23) C 0.8998(1) 0.27855(8) 0.7613(1) 0.0209(4) Uani 1.00 d
C(24) C 0.9163(1) 0.31724(7) 0.6769(1) 0.0202(4) Uani 1.00 d
C(25) C 0.8312(1) 0.32607(8) 0.6032(1) 0.0220(4) Uani 1.00 d
C(26) C 0.7324(1) 0.29625(8) 0.6146(1) 0.0211(4) Uani 1.00 d
C(27) C 1.1059(1) 0.32983(9) 0.7193(1) 0.0288(5) Uani 1.00 d
C(28) C 0.5641(1) 0.20134(7) 0.8122(1) 0.0174(4) Uani 1.00 d
C(29) C 0.6193(1) 0.13590(7) 0.8494(1) 0.0174(4) Uani 1.00 d
C(30) C 0.7081(1) 0.10660(7) 0.8084(1) 0.0182(4) Uani 1.00 d
C(31) C 0.7592(1) 0.05037(7) 0.8514(1) 0.0193(4) Uani 1.00 d
C(32) C 0.7223(1) 0.02248(7) 0.9385(1) 0.0195(4) Uani 1.00 d
C(33) C 0.6310(1) 0.04937(8) 0.9793(1) 0.0215(4) Uani 1.00 d
C(34) C 0.5809(1) 0.10442(8) 0.9352(1) 0.0210(4) Uani 1.00 d
C(35) C 0.8699(1) -0.05341(8) 0.9550(1) 0.0292(5) Uani 1.00 d
C(36) C 0.4390(1) 0.19032(7) 0.8151(1) 0.0175(4) Uani 1.00 d
C(37) C 0.3910(1) 0.13080(7) 0.7807(1) 0.0211(4) Uani 1.00 d
C(38) C 0.2803(1) 0.11821(8) 0.7842(1) 0.0225(4) Uani 1.00 d
C(39) C 0.2143(1) 0.16596(8) 0.8242(1) 0.0214(4) Uani 1.00 d
C(40) C 0.2602(1) 0.22467(8) 0.8620(1) 0.0213(4) Uani 1.00 d
C(41) C 0.3706(1) 0.23601(7) 0.8579(1) 0.0197(4) Uani 1.00 d
C(42) C 0.0500(1) 0.10630(9) 0.7788(1) 0.0363(5) Uani 1.00 d
C(43) C 0.4275(2) 0.43576(9) 0.8307(1) 0.0363(5) Uani 1.00 d
C(44) C 0.6175(2) 0.44745(9) 0.8667(1) 0.0358(5) Uani 1.00 d
H(1) H 0.4675 0.2682 0.5300 0.0293 Uiso 1.00 calc
H(2) H 0.3588 0.3645 0.5050 0.0335 Uiso 1.00 calc
H(3) H 0.3383 0.4377 0.6395 0.0328 Uiso 1.00 calc
H(4) H 0.6619 0.2044 1.0068 0.0266 Uiso 1.00 calc
H(5) H 0.7176 0.2945 1.1099 0.0315 Uiso 1.00 calc
H(6) H 0.6963 0.4039 1.0489 0.0337 Uiso 1.00 calc
H(7) H 0.4163 0.1698 0.6062 0.0270 Uiso 1.00 calc
H(8) H 0.3933 0.0935 0.4723 0.0306 Uiso 1.00 calc
H(9) H 0.7215 0.0847 0.4591 0.0288 Uiso 1.00 calc
H(10) H 0.7426 0.1615 0.5931 0.0265 Uiso 1.00 calc
H(11) H 0.4112 0.0652 0.2960 0.0429 Uiso 1.00 calc
H(12) H 0.4523 -0.0043 0.2651 0.0429 Uiso 1.00 calc
H(13) H 0.4004 0.0049 0.3681 0.0429 Uiso 1.00 calc
H(14) H 0.7879 0.2234 0.8324 0.0244 Uiso 1.00 calc
H(15) H 0.9591 0.2717 0.8124 0.0263 Uiso 1.00 calc
H(16) H 0.8412 0.3527 0.5436 0.0268 Uiso 1.00 calc
H(17) H 0.6749 0.3020 0.5616 0.0256 Uiso 1.00 calc
H(18) H 1.1198 0.2835 0.7076 0.0364 Uiso 1.00 calc
H(19) H 1.1667 0.3547 0.6999 0.0364 Uiso 1.00 calc
H(20) H 1.0960 0.3364 0.7887 0.0364 Uiso 1.00 calc
H(21) H 0.7349 0.1259 0.7484 0.0219 Uiso 1.00 calc
H(22) H 0.8211 0.0315 0.8213 0.0248 Uiso 1.00 calc
H(23) H 0.6029 0.0294 1.0387 0.0266 Uiso 1.00 calc
H(24) H 0.5176 0.1222 0.9637 0.0258 Uiso 1.00 calc
H(25) H 0.8958 -0.0901 0.9960 0.0374 Uiso 1.00 calc
H(26) H 0.8580 -0.0680 0.8865 0.0374 Uiso 1.00 calc
H(27) H 0.9229 -0.0193 0.9589 0.0374 Uiso 1.00 calc
H(28) H 0.4373 0.0972 0.7536 0.0258 Uiso 1.00 calc
H(29) H 0.2502 0.0765 0.7598 0.0284 Uiso 1.00 calc
H(30) H 0.2167 0.2578 0.8923 0.0271 Uiso 1.00 calc
H(31) H 0.4013 0.2768 0.8859 0.0233 Uiso 1.00 calc
H(32) H -0.0264 0.1068 0.7867 0.0457 Uiso 1.00 calc
H(33) H 0.0589 0.1095 0.7057 0.0457 Uiso 1.00 calc
H(34) H 0.0787 0.0645 0.8009 0.0457 Uiso 1.00 calc
H(35) H 0.4146 0.4085 0.8877 0.0426 Uiso 1.00 calc
H(36) H 0.3632 0.4611 0.8129 0.0426 Uiso 1.00 calc
H(37) H 0.6449 0.4444 0.8003 0.0459 Uiso 1.00 calc
H(38) H 0.6668 0.4741 0.9084 0.0459 Uiso 1.00 calc

loop_
_atom_site_aniso_label
_atom_site_aniso_U_11
_atom_site_aniso_U_22
_atom_site_aniso_U_33
_atom_site_aniso_U_12
_atom_site_aniso_U_13
_atom_site_aniso_U_23
O(1) 0.0375(7) 0.0290(7) 0.0254(6) -0.0034(5) -0.0009(5) -0.0085(5)
O(2) 0.0176(6) 0.0343(7) 0.0285(6) -0.0054(5) 0.0016(5) 0.0060(5)
O(3) 0.0309(7) 0.0209(6) 0.0267(6) 0.0072(5) 0.0012(5) 0.0052(5)
O(4) 0.0171(6) 0.0320(7) 0.0387(7) -0.0046(5) 0.0034(5) -0.0017(5)
O(5) 0.0660(10) 0.0218(7) 0.0437(8) 0.0064(6) -0.0094(7) -0.0042(6)
C(1) 0.0184(8) 0.0207(8) 0.0213(8) -0.0025(6) 0.0026(6) 0.0045(6)
C(2) 0.0159(8) 0.0203(8) 0.0201(8) -0.0021(6) 0.0026(6) 0.0039(6)
C(3) 0.0227(8) 0.0240(9) 0.0234(8) -0.0024(7) -0.0021(7) 0.0031(7)
C(4) 0.0230(9) 0.0273(9) 0.0282(9) -0.0018(7) -0.0054(7) 0.0080(7)
C(5) 0.0211(8) 0.0225(9) 0.0361(10) 0.0013(7) 0.0014(7) 0.0100(7)
C(6) 0.0245(9) 0.0207(8) 0.0277(9) 0.0004(7) 0.0060(7) 0.0053(7)
C(7) 0.0193(8) 0.0212(8) 0.0190(8) 0.0000(6) 0.0041(6) 0.0012(6)
C(8) 0.0145(7) 0.0217(8) 0.0189(7) -0.0009(6) 0.0038(6) 0.0001(6)
C(9) 0.0205(8) 0.0232(8) 0.0201(8) -0.0006(7) 0.0020(6) 0.0018(6)
C(10) 0.0254(9) 0.0320(9) 0.0191(8) -0.0033(7) -0.0001(7) 0.0000(7)
C(11) 0.0328(10) 0.0255(9) 0.0233(8) -0.0061(7) 0.0034(7) -0.0055(7)
C(12) 0.0289(9) 0.0228(9) 0.0231(8) -0.0028(7) 0.0041(7) -0.0002(7)
C(13) 0.0164(8) 0.0218(8) 0.0161(7) -0.0014(6) 0.0008(6) 0.0016(6)
C(14) 0.0213(8) 0.0199(8) 0.0160(7) -0.0015(6) -0.0002(6) 0.0020(6)
C(15) 0.0226(8) 0.0251(9) 0.0190(8) -0.0013(7) 0.0013(6) 0.0027(6)
C(16) 0.0243(8) 0.0257(9) 0.0209(8) -0.0056(7) -0.0023(6) 0.0014(7)
C(17) 0.0335(9) 0.0185(8) 0.0177(8) -0.0032(7) -0.0001(7) 0.0006(6)
C(18) 0.0250(9) 0.0244(9) 0.0208(8) 0.0026(7) 0.0046(7) -0.0003(6)
C(19) 0.0215(8) 0.0237(8) 0.0180(8) -0.0007(7) 0.0003(6) 0.0025(6)
C(20) 0.043(1) 0.0281(10) 0.0272(9) -0.0041(8) -0.0070(8) -0.0043(7)
C(21) 0.0189(8) 0.0188(8) 0.0182(7) -0.0007(6) 0.0007(6) -0.0013(6)
C(22) 0.0205(8) 0.0207(8) 0.0181(8) 0.0001(6) 0.0024(6) 0.0021(6)
C(23) 0.0192(8) 0.0245(8) 0.0187(8) -0.0004(6) -0.0006(6) -0.0003(6)
C(24) 0.0185(8) 0.0203(8) 0.0222(8) -0.0026(6) 0.0040(6) -0.0017(6)
C(25) 0.0218(8) 0.0255(9) 0.0190(8) -0.0007(7) 0.0035(6) 0.0045(6)
C(26) 0.0201(8) 0.0252(8) 0.0178(8) 0.0011(7) -0.0006(6) 0.0015(6)
C(27) 0.0191(8) 0.040(1) 0.0269(9) -0.0024(7) 0.0012(7) -0.0030(8)
C(28) 0.0170(8) 0.0189(8) 0.0163(7) -0.0007(6) 0.0021(6) 0.0009(6)
C(29) 0.0165(7) 0.0192(8) 0.0164(7) -0.0004(6) -0.0001(6) 0.0003(6)
C(30) 0.0186(8) 0.0190(8) 0.0170(7) -0.0029(6) 0.0013(6) 0.0003(6)
C(31) 0.0181(8) 0.0195(8) 0.0203(8) 0.0010(6) 0.0015(6) -0.0025(6)
C(32) 0.0230(8) 0.0152(8) 0.0198(8) -0.0002(6) -0.0037(6) 0.0002(6)
C(33) 0.0228(8) 0.0228(8) 0.0192(8) -0.0022(7) 0.0044(6) 0.0038(6)
C(34) 0.0190(8) 0.0240(8) 0.0202(8) 0.0005(6) 0.0026(6) 0.0004(6)
C(35) 0.0308(10) 0.0233(9) 0.0330(9) 0.0091(7) -0.0014(8) 0.0005(7)
C(36) 0.0170(8) 0.0205(8) 0.0149(7) 0.0001(6) 0.0006(6) 0.0038(6)
C(37) 0.0226(8) 0.0202(8) 0.0206(8) 0.0018(7) 0.0023(6) 0.0016(6)
C(38) 0.0234(8) 0.0214(8) 0.0225(8) -0.0043(7) 0.0000(6) 0.0025(6)
C(39) 0.0161(8) 0.0268(9) 0.0212(8) -0.0014(6) 0.0001(6) 0.0060(6)
C(40) 0.0207(8) 0.0226(8) 0.0208(8) 0.0030(6) 0.0025(6) 0.0021(6)
C(41) 0.0210(8) 0.0198(8) 0.0180(7) 0.0000(6) 0.0001(6) 0.0021(6)
C(42) 0.0233(9) 0.041(1) 0.045(1) -0.0122(8) 0.0015(8) -0.0043(9)
C(43) 0.046(1) 0.0290(10) 0.034(1) 0.0129(9) 0.0055(9) 0.0047(8)
C(44) 0.052(1) 0.0233(9) 0.0308(10) -0.0067(8) -0.0028(9) 0.0011(7)

loop_
_atom_type_symbol
_atom_type_description
_atom_type_scat_dispersion_real
_atom_type_scat_dispersion_imag
_atom_type_scat_source
C C 0.003 0.002
;International Tables for Crystallography
(1992, Vol. C, Tables 4.2.6.8 and 6.1.1.1)
;
H H 0.000 0.000
;International Tables for Crystallography
(1992, Vol. C, Table 6.1.1.2)
;
O O 0.011 0.006
;International Tables for Crystallography
(1992, Vol. C, Tables 4.2.6.8 and 6.1.1.1)
;

loop_
_geom_angle_atom_site_label_1
_geom_angle_atom_site_label_2
_geom_angle_atom_site_label_3
_geom_angle
_geom_angle_publ_flag
C(17) O(1) C(20) 116.9(1) yes
C(24) O(2) C(27) 116.8(1) yes
C(32) O(3) C(35) 116.4(1) yes
C(39) O(4) C(42) 117.4(1) yes
C(43) O(5) C(44) 112.8(1) yes
C(2) C(1) C(6) 120.6(1) yes
C(2) C(1) C(7) 118.8(1) yes
C(6) C(1) C(7) 120.5(1) yes
C(1) C(2) C(3) 118.3(1) yes
C(1) C(2) C(13) 116.7(1) yes
C(3) C(2) C(13) 124.9(1) yes
C(2) C(3) C(4) 121.0(1) yes
C(3) C(4) C(5) 120.3(1) yes
C(4) C(5) C(6) 120.2(1) yes
C(1) C(6) C(5) 119.3(1) yes
C(1) C(6) C(43) 120.3(1) yes
C(5) C(6) C(43) 120.2(1) yes
C(1) C(7) C(8) 118.9(1) yes
C(1) C(7) C(12) 120.7(1) yes
C(8) C(7) C(12) 120.4(1) yes
C(7) C(8) C(9) 118.4(1) yes
C(7) C(8) C(28) 118.1(1) yes
C(9) C(8) C(28) 123.4(1) yes
C(8) C(9) C(10) 120.9(1) yes
C(9) C(10) C(11) 120.4(1) yes
C(10) C(11) C(12) 120.2(1) yes
C(7) C(12) C(11) 119.3(1) yes
C(7) C(12) C(44) 120.3(1) yes
C(11) C(12) C(44) 120.0(1) yes
C(2) C(13) C(14) 111.3(1) yes
C(2) C(13) C(21) 103.6(1) yes
C(2) C(13) C(28) 104.5(1) yes
C(14) C(13) C(21) 108.4(1) yes
C(14) C(13) C(28) 114.4(1) yes
C(21) C(13) C(28) 114.2(1) yes
C(13) C(14) C(15) 122.3(1) yes
C(13) C(14) C(19) 122.0(1) yes
C(15) C(14) C(19) 115.6(1) yes
C(14) C(15) C(16) 122.9(1) yes
C(15) C(16) C(17) 119.9(1) yes
O(1) C(17) C(16) 125.4(1) yes
O(1) C(17) C(18) 116.0(1) yes
C(16) C(17) C(18) 118.7(1) yes
C(17) C(18) C(19) 120.6(1) yes
C(14) C(19) C(18) 122.3(1) yes
C(13) C(21) C(22) 127.6(1) yes
C(13) C(21) C(26) 116.3(1) yes
C(22) C(21) C(26) 116.1(1) yes
C(21) C(22) C(23) 122.2(1) yes
C(22) C(23) C(24) 119.9(1) yes
O(2) C(24) C(23) 125.5(1) yes
O(2) C(24) C(25) 115.4(1) yes
C(23) C(24) C(25) 119.1(1) yes
C(24) C(25) C(26) 120.0(1) yes
C(21) C(26) C(25) 122.7(1) yes
C(8) C(28) C(13) 104.7(1) yes
C(8) C(28) C(29) 110.1(1) yes
C(8) C(28) C(36) 108.5(1) yes
C(13) C(28) C(29) 115.5(1) yes
C(13) C(28) C(36) 111.3(1) yes
C(29) C(28) C(36) 106.6(1) yes
C(28) C(29) C(30) 125.5(1) yes
C(28) C(29) C(34) 118.2(1) yes
C(30) C(29) C(34) 116.2(1) yes
C(29) C(30) C(31) 122.2(1) yes
C(30) C(31) C(32) 120.0(1) yes
O(3) C(32) C(31) 124.9(1) yes
O(3) C(32) C(33) 116.1(1) yes
C(31) C(32) C(33) 119.0(1) yes
C(32) C(33) C(34) 120.1(1) yes
C(29) C(34) C(33) 122.4(1) yes
C(28) C(36) C(37) 120.7(1) yes
C(28) C(36) C(41) 122.9(1) yes
C(37) C(36) C(41) 116.2(1) yes
C(36) C(37) C(38) 122.6(1) yes
C(37) C(38) C(39) 119.3(1) yes
O(4) C(39) C(38) 125.3(1) yes
O(4) C(39) C(40) 115.3(1) yes
C(38) C(39) C(40) 119.4(1) yes
C(39) C(40) C(41) 120.3(1) yes
C(36) C(41) C(40) 122.1(1) yes
O(5) C(43) C(6) 115.1(1) yes
O(5) C(44) C(12) 116.3(2) yes

loop_
_geom_bond_atom_site_label_1
_geom_bond_atom_site_label_2
_geom_bond_distance
_geom_bond_publ_flag
O(1) C(17) 1.369(2) yes
O(1) C(20) 1.436(2) yes
O(2) C(24) 1.370(2) yes
O(2) C(27) 1.424(2) yes
O(3) C(32) 1.368(2) yes
O(3) C(35) 1.425(2) yes
O(4) C(39) 1.375(2) yes
O(4) C(42) 1.427(2) yes
O(5) C(43) 1.423(2) yes
O(5) C(44) 1.423(2) yes
C(1) C(2) 1.401(2) yes
C(1) C(6) 1.403(2) yes
C(1) C(7) 1.479(2) yes
C(2) C(3) 1.392(2) yes
C(2) C(13) 1.553(2) yes
C(3) C(4) 1.390(2) yes
C(4) C(5) 1.375(2) yes
C(5) C(6) 1.395(2) yes
C(6) C(43) 1.512(2) yes
C(7) C(8) 1.402(2) yes
C(7) C(12) 1.408(2) yes
C(8) C(9) 1.394(2) yes
C(8) C(28) 1.550(2) yes
C(9) C(10) 1.388(2) yes
C(10) C(11) 1.376(2) yes
C(11) C(12) 1.392(2) yes
C(12) C(44) 1.507(2) yes
C(13) C(14) 1.552(2) yes
C(13) C(21) 1.562(2) yes
C(13) C(28) 1.631(2) yes
C(14) C(15) 1.396(2) yes
C(14) C(19) 1.400(2) yes
C(15) C(16) 1.390(2) yes
C(16) C(17) 1.384(2) yes
C(17) C(18) 1.393(2) yes
C(18) C(19) 1.382(2) yes
C(21) C(22) 1.391(2) yes
C(21) C(26) 1.400(2) yes
C(22) C(23) 1.396(2) yes
C(23) C(24) 1.384(2) yes
C(24) C(25) 1.390(2) yes
C(25) C(26) 1.376(2) yes
C(28) C(29) 1.546(2) yes
C(28) C(36) 1.562(2) yes
C(29) C(30) 1.386(2) yes
C(29) C(34) 1.406(2) yes
C(30) C(31) 1.396(2) yes
C(31) C(32) 1.383(2) yes
C(32) C(33) 1.390(2) yes
C(33) C(34) 1.377(2) yes
C(36) C(37) 1.398(2) yes
C(36) C(41) 1.393(2) yes
C(37) C(38) 1.392(2) yes
C(38) C(39) 1.387(2) yes
C(39) C(40) 1.387(2) yes
C(40) C(41) 1.385(2) yes

loop_
_geom_contact_atom_site_label_1
_geom_contact_atom_site_label_2
_geom_contact_distance
_geom_contact_site_symmetry_2
O(1) C(27) 3.379(2) 4_454
O(1) C(16) 3.469(2) 3_656
O(1) O(2) 3.573(2) 4_454
O(2) C(34) 3.261(2) 4_554
O(2) C(20) 3.439(2) 4_555
O(2) C(33) 3.525(2) 4_554
O(2) C(9) 3.579(2) 4_554
O(3) C(25) 3.364(2) 2_646
O(3) C(38) 3.554(2) 3_657
O(3) C(5) 3.574(2) 4_555
O(4) C(35) 3.538(2) 3_657
O(4) C(23) 3.540(2) 1_455
O(5) C(42) 3.185(2) 2_556
C(4) C(35) 3.445(2) 2_656
C(5) C(35) 3.511(2) 2_656
C(9) C(27) 3.582(2) 4_455
C(25) C(40) 3.395(2) 4_554
C(25) C(35) 3.515(2) 2_656
C(25) C(41) 3.530(2) 4_554
C(26) C(35) 3.379(2) 2_656
C(26) C(40) 3.396(2) 4_554
C(27) C(40) 3.336(2) 1_655

loop_
_geom_torsion_atom_site_label_1
_geom_torsion_atom_site_label_2
_geom_torsion_atom_site_label_3
_geom_torsion_atom_site_label_4
_geom_torsion
_geom_torsion_publ_flag
O(1) C(17) C(16) C(15) -177.4(1) yes
O(1) C(17) C(18) C(19) 177.1(1) yes
O(2) C(24) C(23) C(22) 178.6(1) yes
O(2) C(24) C(25) C(26) -179.8(1) yes
O(3) C(32) C(31) C(30) -175.4(1) yes
O(3) C(32) C(33) C(34) 176.2(1) yes
O(4) C(39) C(38) C(37) 179.4(1) yes
O(4) C(39) C(40) C(41) -179.5(1) yes
O(5) C(43) C(6) C(1) 75.4(2) yes
O(5) C(43) C(6) C(5) -109.2(2) yes
O(5) C(44) C(12) C(7) 75.6(2) yes
O(5) C(44) C(12) C(11) -111.0(2) yes
C(1) C(2) C(3) C(4) -3.3(2) yes
C(1) C(2) C(13) C(14) 172.4(1) yes
C(1) C(2) C(13) C(21) -71.4(2) yes
C(1) C(2) C(13) C(28) 48.4(2) yes
C(1) C(6) C(5) C(4) 0.4(2) yes
C(1) C(7) C(8) C(9) -174.0(1) yes
C(1) C(7) C(8) C(28) 7.4(2) yes
C(1) C(7) C(12) C(11) 174.3(1) yes
C(1) C(7) C(12) C(44) -12.3(2) yes
C(2) C(1) C(6) C(5) -4.8(2) yes
C(2) C(1) C(6) C(43) 170.7(1) yes
C(2) C(1) C(7) C(8) -30.4(2) yes
C(2) C(1) C(7) C(12) 149.8(1) yes
C(2) C(3) C(4) C(5) -0.9(2) yes
C(2) C(13) C(14) C(15) -47.2(2) yes
C(2) C(13) C(14) C(19) 129.2(1) yes
C(2) C(13) C(21) C(22) 130.4(2) yes
C(2) C(13) C(21) C(26) -50.0(2) yes
C(2) C(13) C(28) C(8) -65.1(1) yes
C(2) C(13) C(28) C(29) 173.6(1) yes
C(2) C(13) C(28) C(36) 51.9(1) yes
C(3) C(2) C(1) C(6) 6.2(2) yes
C(3) C(2) C(1) C(7) -177.8(1) yes
C(3) C(2) C(13) C(14) -11.6(2) yes
C(3) C(2) C(13) C(21) 104.6(2) yes
C(3) C(2) C(13) C(28) -135.5(1) yes
C(3) C(4) C(5) C(6) 2.4(2) yes
C(4) C(3) C(2) C(13) -179.3(1) yes
C(4) C(5) C(6) C(43) -175.1(2) yes
C(5) C(6) C(1) C(7) 179.2(1) yes
C(6) C(1) C(2) C(13) -177.5(1) yes
C(6) C(1) C(7) C(8) 145.6(1) yes
C(6) C(1) C(7) C(12) -34.1(2) yes
C(6) C(43) O(5) C(44) -48.3(2) yes
C(7) C(1) C(2) C(13) -1.5(2) yes
C(7) C(1) C(6) C(43) -5.3(2) yes
C(7) C(8) C(9) C(10) -1.9(2) yes
C(7) C(8) C(28) C(13) 39.9(2) yes
C(7) C(8) C(28) C(29) 164.6(1) yes
C(7) C(8) C(28) C(36) -79.1(2) yes
C(7) C(12) C(11) C(10) 1.2(2) yes
C(8) C(7) C(12) C(11) -5.4(2) yes
C(8) C(7) C(12) C(44) 167.9(1) yes
C(8) C(9) C(10) C(11) -2.3(2) yes
C(8) C(28) C(13) C(14) 173.0(1) yes
C(8) C(28) C(13) C(21) 47.3(1) yes
C(8) C(28) C(29) C(30) -103.2(2) yes
C(8) C(28) C(29) C(34) 73.5(2) yes
C(8) C(28) C(36) C(37) -161.3(1) yes
C(8) C(28) C(36) C(41) 14.0(2) yes
C(9) C(8) C(7) C(12) 5.8(2) yes
C(9) C(8) C(28) C(13) -138.6(1) yes
C(9) C(8) C(28) C(29) -13.8(2) yes
C(9) C(8) C(28) C(36) 102.4(2) yes
C(9) C(10) C(11) C(12) 2.6(3) yes
C(10) C(9) C(8) C(28) 176.6(1) yes
C(10) C(11) C(12) C(44) -172.2(2) yes
C(12) C(7) C(8) C(28) -172.8(1) yes
C(12) C(44) O(5) C(43) -37.0(2) yes
C(13) C(14) C(15) C(16) 176.4(1) yes
C(13) C(14) C(19) C(18) -176.9(1) yes
C(13) C(21) C(22) C(23) 179.0(1) yes
C(13) C(21) C(26) C(25) 179.8(1) yes
C(13) C(28) C(29) C(30) 15.1(2) yes
C(13) C(28) C(29) C(34) -168.2(1) yes
C(13) C(28) C(36) C(37) 83.9(2) yes
C(13) C(28) C(36) C(41) -100.7(2) yes
C(14) C(13) C(21) C(22) -111.4(2) yes
C(14) C(13) C(21) C(26) 68.3(2) yes
C(14) C(13) C(28) C(29) 51.7(2) yes
C(14) C(13) C(28) C(36) -70.0(2) yes
C(14) C(15) C(16) C(17) 0.0(2) yes
C(14) C(19) C(18) C(17) 1.0(2) yes
C(15) C(14) C(13) C(21) -160.5(1) yes
C(15) C(14) C(13) C(28) 70.8(2) yes
C(15) C(14) C(19) C(18) -0.2(2) yes
C(15) C(16) C(17) C(18) 0.7(2) yes
C(16) C(15) C(14) C(19) -0.3(2) yes
C(16) C(17) O(1) C(20) 6.0(2) yes
C(16) C(17) C(18) C(19) -1.2(2) yes
C(18) C(17) O(1) C(20) -172.2(1) yes
C(19) C(14) C(13) C(21) 16.0(2) yes
C(19) C(14) C(13) C(28) -112.7(2) yes
C(21) C(13) C(28) C(29) -74.0(2) yes
C(21) C(13) C(28) C(36) 164.3(1) yes
C(21) C(22) C(23) C(24) 1.3(2) yes
C(21) C(26) C(25) C(24) 1.0(2) yes
C(22) C(21) C(13) C(28) 17.4(2) yes
C(22) C(21) C(26) C(25) -0.5(2) yes
C(22) C(23) C(24) C(25) -0.8(2) yes
C(23) C(22) C(21) C(26) -0.7(2) yes
C(23) C(24) O(2) C(27) 14.2(2) yes
C(23) C(24) C(25) C(26) -0.3(2) yes
C(25) C(24) O(2) C(27) -166.4(1) yes
C(26) C(21) C(13) C(28) -162.9(1) yes
C(28) C(29) C(30) C(31) 174.5(1) yes
C(28) C(29) C(34) C(33) -174.1(1) yes
C(28) C(36) C(37) C(38) 178.4(1) yes
C(28) C(36) C(41) C(40) -178.5(1) yes
C(29) C(28) C(36) C(37) -42.8(2) yes
C(29) C(28) C(36) C(41) 132.5(1) yes
C(29) C(30) C(31) C(32) -0.7(2) yes
C(29) C(34) C(33) C(32) -0.7(2) yes
C(30) C(29) C(28) C(36) 139.3(1) yes
C(30) C(29) C(34) C(33) 2.9(2) yes
C(30) C(31) C(32) C(33) 3.0(2) yes
C(31) C(30) C(29) C(34) -2.2(2) yes
C(31) C(32) O(3) C(35) 4.2(2) yes
C(31) C(32) C(33) C(34) -2.3(2) yes
C(33) C(32) O(3) C(35) -174.2(1) yes
C(34) C(29) C(28) C(36) -44.0(2) yes
C(36) C(37) C(38) C(39) -0.6(2) yes
C(36) C(41) C(40) C(39) 1.0(2) yes
C(37) C(36) C(41) C(40) -2.9(2) yes
C(37) C(38) C(39) C(40) -1.4(2) yes
C(38) C(37) C(36) C(41) 2.7(2) yes
C(38) C(39) O(4) C(42) -11.1(2) yes
C(38) C(39) C(40) C(41) 1.3(2) yes
C(40) C(39) O(4) C(42) 169.8(1) yes
C(40) C(39) O(4) C(42) 169.8(1) yes
